data_1509165
loop_
_publ_author_name
'Merlo, F.'
'Fornasini, M.L.'
'Pani, M.'

_publ_section_title
;
 RMX compounds formed ba alkaline earths, europium and ytterbium. I.
 Ternary phases with M= Cu, Ag, Au; X= Sb, Bi
;
_journal_name_full 'Journal of the Less-Common Metals'
_journal_page_first 319
_journal_page_last 327
_journal_paper_doi 10.1016/0022-5088(90)90014-B
_journal_volume 166
_journal_year 1990
_chemical_formula_sum 'Ag Ca Sb'
_space_group_IT_number 62
_symmetry_space_group_name_Hall '-P 2ac 2n'
_symmetry_space_group_name_H-M 'P n m a'
_cell_angle_alpha 90
_cell_angle_beta 90
_cell_angle_gamma 90
_cell_formula_units_Z 4
_cell_length_a 7.708
_cell_length_b 4.59
_cell_length_c 8.393
_cell_volume 296.942
_citation_journal_id_ASTM JCOMAH
_cod_data_source_file silver1-2_126.cif
_cod_data_source_block Ag1Ca1Sb1
_cod_original_formula_sum 'Ag1 Ca1 Sb1'
_cod_database_code 1509165

loop_
_symmetry_equiv_pos_as_xyz
x,y,z
-x+1/2,-y,z+1/2
x+1/2,-y+1/2,-z+1/2
-x,y+1/2,-z
-x,-y,-z
x-1/2,y,-z-1/2
-x-1/2,y-1/2,z-1/2
x,-y-1/2,z

loop_
_atom_site_label
_atom_site_type_symbol
_atom_site_fract_x
_atom_site_fract_y
_atom_site_fract_z
_atom_site_occupancy
_atom_site_U_iso_or_equiv
Ca1 Ca+2 0.0173 0.25 0.6967 1 0.0
Sb1 Sb-3 0.2592 0.25 0.3887 1 0.0
Ag1 Ag+1 0.144 0.25 0.0661 1 0.0
